data_4063130
_journal_name_full Organometallics
_journal_paper_doi 10.1021/om049906u
_journal_year 2004
_chemical_formula_sum 'C27 H43 Mg N3'
_chemical_formula_weight 433.95
_space_group_IT_number 14
_symmetry_cell_setting monoclinic
_symmetry_space_group_name_Hall '-P 2ybc'
_symmetry_space_group_name_H-M 'P 1 21/c 1'
_cell_angle_alpha 90.00
_cell_angle_beta 106.7670(10)
_cell_angle_gamma 90.00
_cell_formula_units_Z 4
_cell_length_a 11.1629(11)
_cell_length_b 18.4430(15)
_cell_length_c 14.1747(13)
_cell_measurement_temperature 295(2)
_cell_volume 2794.2(4)
_diffrn_ambient_temperature 295(2)
_exptl_crystal_density_diffrn 1.032
_cod_original_sg_symbol_H-M 'P 21/c'
_cod_database_code 4063130

loop_
_symmetry_equiv_pos_as_xyz
'x, y, z'
'-x, y+1/2, -z+1/2'
'-x, -y, -z'
'x, -y-1/2, z-1/2'

loop_
_atom_site_label
_atom_site_type_symbol
_atom_site_fract_x
_atom_site_fract_y
_atom_site_fract_z
_atom_site_U_iso_or_equiv
_atom_site_adp_type
_atom_site_occupancy
_atom_site_symmetry_multiplicity
_atom_site_calc_flag
_atom_site_refinement_flags
_atom_site_disorder_assembly
_atom_site_disorder_group
Mg1 Mg 0.71875(9) 0.68185(5) 0.92412(7) 0.0570(3) Uani 1 1 d . B .
N1 N 0.8624(2) 0.65659(13) 1.05110(18) 0.0609(6) Uani 1 1 d . B .
C1 C 0.8289(3) 0.60378(17) 1.1009(2) 0.0652(8) Uani 1 1 d . . .
C2 C 0.9200(4) 0.5542(2) 1.1736(3) 0.1187(15) Uani 1 1 d . B .
H2A H 1.0028 0.5612 1.1680 0.142 Uiso 1 1 calc R . .
H2B H 0.8954 0.5046 1.1593 0.142 Uiso 1 1 calc R . .
H2C H 0.9190 0.5657 1.2395 0.142 Uiso 1 1 calc R . .
C3 C 0.7051(3) 0.58503(16) 1.0944(2) 0.0659(8) Uani 1 1 d . B .
H3 H 0.7002 0.5429 1.1292 0.079 Uiso 1 1 calc R . .
C4 C 0.5868(3) 0.61445(16) 1.0482(2) 0.0618(8) Uani 1 1 d . . .
C5 C 0.4863(3) 0.57886(19) 1.0873(3) 0.0965(11) Uani 1 1 d . B .
H5A H 0.4049 0.5924 1.0464 0.116 Uiso 1 1 calc R . .
H5B H 0.4962 0.5948 1.1536 0.116 Uiso 1 1 calc R . .
H5C H 0.4950 0.5271 1.0865 0.116 Uiso 1 1 calc R . .
N2 N 0.5654(2) 0.66539(12) 0.97970(18) 0.0594(6) Uani 1 1 d . B .
C6 C 0.9970(3) 0.6793(2) 1.0738(3) 0.0863(11) Uani 1 1 d . . .
C7 C 1.0031(4) 0.7430(2) 1.0060(4) 0.1255(16) Uani 1 1 d . B .
H7A H 0.9644 0.7294 0.9387 0.151 Uiso 1 1 calc R . .
H7B H 1.0890 0.7557 1.0143 0.151 Uiso 1 1 calc R . .
H7C H 0.9598 0.7839 1.0225 0.151 Uiso 1 1 calc R . .
C8 C 1.0811(4) 0.6199(2) 1.0526(4) 0.1322(17) Uani 1 1 d . B .
H8A H 1.1587 0.6189 1.1044 0.159 Uiso 1 1 calc R . .
H8B H 1.0974 0.6297 0.9909 0.159 Uiso 1 1 calc R . .
H8C H 1.0401 0.5738 1.0492 0.159 Uiso 1 1 calc R . .
C9 C 1.0459(4) 0.7073(3) 1.1792(4) 0.1481(19) Uani 1 1 d . B .
H9A H 0.9968 0.7482 1.1878 0.178 Uiso 1 1 calc R . .
H9B H 1.1317 0.7218 1.1919 0.178 Uiso 1 1 calc R . .
H9C H 1.0399 0.6696 1.2244 0.178 Uiso 1 1 calc R . .
C10 C 0.4364(3) 0.69631(17) 0.9372(3) 0.0745(9) Uani 1 1 d . . .
C11 C 0.3434(3) 0.6393(2) 0.8802(3) 0.1095(14) Uani 1 1 d . B .
H11A H 0.3754 0.6175 0.8309 0.131 Uiso 1 1 calc R . .
H11B H 0.2646 0.6621 0.8491 0.131 Uiso 1 1 calc R . .
H11C H 0.3321 0.6026 0.9250 0.131 Uiso 1 1 calc R . .
C12 C 0.3893(3) 0.7335(2) 1.0159(3) 0.1073(13) Uani 1 1 d . B .
H12A H 0.3760 0.6979 1.0612 0.129 Uiso 1 1 calc R . .
H12B H 0.3119 0.7579 0.9851 0.129 Uiso 1 1 calc R . .
H12C H 0.4502 0.7681 1.0509 0.129 Uiso 1 1 calc R . .
C13 C 0.4433(4) 0.7551(2) 0.8637(3) 0.1156(14) Uani 1 1 d . B .
H13A H 0.4948 0.7941 0.8977 0.139 Uiso 1 1 calc R . .
H13B H 0.3607 0.7729 0.8320 0.139 Uiso 1 1 calc R . .
H13C H 0.4787 0.7353 0.8151 0.139 Uiso 1 1 calc R . .
N3 N 0.7272(2) 0.80046(12) 0.93132(17) 0.0627(7) Uani 1 1 d . B .
C14 C 0.7332(3) 0.84937(17) 0.8635(2) 0.0767(10) Uani 1 1 d . . .
H14 H 0.7322 0.8327 0.8013 0.092 Uiso 1 1 calc R B .
C15 C 0.7406(3) 0.92228(17) 0.8798(2) 0.0779(10) Uani 1 1 d . B .
H15 H 0.7439 0.9534 0.8291 0.094 Uiso 1 1 calc R . .
C16 C 0.7432(3) 0.95063(15) 0.9705(2) 0.0633(8) Uani 1 1 d . . .
C17 C 0.7358(3) 0.90033(16) 1.0403(2) 0.0683(9) Uani 1 1 d . B .
H17 H 0.7359 0.9157 1.1028 0.082 Uiso 1 1 calc R . .
C18 C 0.7283(3) 0.82832(15) 1.0187(2) 0.0686(9) Uani 1 1 d . . .
H18 H 0.7237 0.7962 1.0681 0.082 Uiso 1 1 calc R B .
C19 C 0.7520(4) 1.03151(17) 0.9922(3) 0.0881(11) Uani 1 1 d . A .
C20 C 0.763(2) 1.0761(10) 0.9051(18) 0.133(6) Uani 0.60 1 d P A 1
H20A H 0.7698 1.1265 0.9228 0.160 Uiso 0.60 1 calc PR A 1
H20B H 0.6892 1.0689 0.8505 0.160 Uiso 0.60 1 calc PR A 1
H20C H 0.8352 1.0612 0.8869 0.160 Uiso 0.60 1 calc PR A 1
C21 C 0.8492(15) 1.0469(5) 1.0794(7) 0.139(5) Uani 0.60 1 d P A 1
H21A H 0.9287 1.0371 1.0687 0.167 Uiso 0.60 1 calc PR A 1
H21B H 0.8394 1.0170 1.1322 0.167 Uiso 0.60 1 calc PR A 1
H21C H 0.8452 1.0970 1.0965 0.167 Uiso 0.60 1 calc PR A 1
C22 C 0.6192(11) 1.0520(4) 1.0048(12) 0.152(4) Uani 0.60 1 d P A 1
H22A H 0.6026 1.0222 1.0551 0.182 Uiso 0.60 1 calc PR A 1
H22B H 0.5556 1.0441 0.9437 0.182 Uiso 0.60 1 calc PR A 1
H22C H 0.6192 1.1021 1.0233 0.182 Uiso 0.60 1 calc PR A 1
C20' C 0.726(3) 1.0514(7) 1.0881(13) 0.152(6) Uani 0.40 1 d P A 2
H20D H 0.7838 1.0262 1.1415 0.183 Uiso 0.40 1 calc PR A 2
H20E H 0.6421 1.0378 1.0851 0.183 Uiso 0.40 1 calc PR A 2
H20F H 0.7362 1.1027 1.0986 0.183 Uiso 0.40 1 calc PR A 2
C21' C 0.9077(16) 1.0502(11) 1.022(3) 0.254(17) Uani 0.40 1 d P A 2
H21D H 0.9240 1.0959 1.0555 0.304 Uiso 0.40 1 calc PR A 2
H21E H 0.9332 1.0527 0.9626 0.304 Uiso 0.40 1 calc PR A 2
H21F H 0.9539 1.0127 1.0636 0.304 Uiso 0.40 1 calc PR A 2
C22' C 0.700(4) 1.0745(12) 0.911(2) 0.23(2) Uani 0.40 1 d P A 2
H22D H 0.7492 1.0710 0.8658 0.273 Uiso 0.40 1 calc PR A 2
H22E H 0.6979 1.1239 0.9315 0.273 Uiso 0.40 1 calc PR A 2
H22F H 0.6161 1.0583 0.8792 0.273 Uiso 0.40 1 calc PR A 2
C23 C 0.7870(18) 0.6719(10) 0.7698(12) 0.102(5) Uani 0.60 1 d PG B 1
H23 H 0.8338 0.7103 0.7568 0.122 Uiso 0.60 1 calc PR B 1
C24 C 0.6531(19) 0.6688(9) 0.7451(11) 0.094(6) Uani 0.60 1 d PG B 1
H24 H 0.5979 0.7048 0.7132 0.113 Uiso 0.60 1 calc PR B 1
C25 C 0.6194(12) 0.6003(9) 0.7781(11) 0.093(5) Uani 0.60 1 d PG B 1
H25 H 0.5385 0.5841 0.7714 0.112 Uiso 0.60 1 calc PR B 1
C26 C 0.7325(16) 0.5611(6) 0.8232(9) 0.094(4) Uani 0.60 1 d PG B 1
H26 H 0.7377 0.5151 0.8509 0.112 Uiso 0.60 1 calc PR B 1
C27 C 0.8361(10) 0.6054(12) 0.8181(14) 0.111(5) Uani 0.60 1 d PG B 1
H27 H 0.9202 0.5931 0.8419 0.133 Uiso 0.60 1 calc PR B 1
C23' C 0.706(3) 0.6864(10) 0.7492(14) 0.098(8) Uani 0.40 1 d PG B 2
H23' H 0.6928 0.7321 0.7203 0.117 Uiso 0.40 1 calc PR B 2
C24' C 0.620(2) 0.6400(15) 0.7532(15) 0.096(8) Uani 0.40 1 d PG B 2
H24' H 0.5344 0.6467 0.7276 0.116 Uiso 0.40 1 calc PR B 2
C25' C 0.675(3) 0.5827(12) 0.7991(18) 0.092(7) Uani 0.40 1 d PG B 2
H25' H 0.6357 0.5412 0.8122 0.110 Uiso 0.40 1 calc PR B 2
C26' C 0.795(3) 0.5937(14) 0.8235(18) 0.105(8) Uani 0.40 1 d PG B 2
H26' H 0.8567 0.5613 0.8572 0.126 Uiso 0.40 1 calc PR B 2
C27' C 0.8144(16) 0.6578(18) 0.7927(18) 0.125(10) Uani 0.40 1 d PG B 2
H27' H 0.8919 0.6793 0.8004 0.150 Uiso 0.40 1 calc PR B 2

loop_
_atom_site_aniso_label
_atom_site_aniso_U_11
_atom_site_aniso_U_22
_atom_site_aniso_U_33
_atom_site_aniso_U_23
_atom_site_aniso_U_13
_atom_site_aniso_U_12
Mg1 0.0625(6) 0.0616(6) 0.0507(6) -0.0031(5) 0.0226(5) 0.0000(5)
N1 0.0493(15) 0.0664(15) 0.0687(16) -0.0022(13) 0.0196(13) 0.0007(12)
C1 0.064(2) 0.076(2) 0.0535(18) 0.0026(17) 0.0147(16) 0.0079(18)
C2 0.087(3) 0.153(4) 0.112(3) 0.054(3) 0.023(2) 0.035(3)
C3 0.073(2) 0.0691(19) 0.0592(19) 0.0089(15) 0.0246(17) 0.0023(17)
C4 0.063(2) 0.0666(18) 0.063(2) -0.0092(16) 0.0298(17) -0.0083(16)
C5 0.088(3) 0.107(3) 0.110(3) 0.008(2) 0.053(2) -0.019(2)
N2 0.0507(15) 0.0636(14) 0.0655(16) -0.0045(13) 0.0192(12) 0.0038(12)
C6 0.048(2) 0.097(2) 0.108(3) -0.011(2) 0.014(2) -0.0071(19)
C7 0.067(3) 0.114(3) 0.198(5) 0.006(3) 0.042(3) -0.028(2)
C8 0.066(3) 0.132(3) 0.212(5) 0.004(3) 0.061(3) 0.012(2)
C9 0.079(3) 0.182(4) 0.153(5) -0.051(4) -0.015(3) -0.015(3)
C10 0.053(2) 0.079(2) 0.090(2) -0.012(2) 0.0176(18) 0.0069(17)
C11 0.067(2) 0.117(3) 0.126(3) -0.029(3) -0.002(2) 0.002(2)
C12 0.074(3) 0.098(3) 0.157(4) -0.030(3) 0.046(3) 0.008(2)
C13 0.078(3) 0.134(3) 0.129(3) 0.035(3) 0.019(2) 0.035(2)
N3 0.0785(18) 0.0657(15) 0.0485(15) 0.0014(12) 0.0258(13) -0.0009(13)
C14 0.113(3) 0.072(2) 0.0504(19) 0.0040(16) 0.0318(19) -0.0011(19)
C15 0.106(3) 0.071(2) 0.059(2) 0.0168(17) 0.0269(19) -0.0038(19)
C16 0.064(2) 0.0625(18) 0.060(2) 0.0104(16) 0.0118(16) 0.0009(15)
C17 0.096(2) 0.0591(18) 0.0516(18) 0.0005(15) 0.0237(17) 0.0065(17)
C18 0.104(3) 0.0574(18) 0.0479(18) 0.0063(15) 0.0279(18) 0.0006(17)
C19 0.117(3) 0.058(2) 0.086(3) 0.0052(19) 0.023(3) -0.002(2)
C20 0.187(12) 0.081(8) 0.122(10) 0.016(7) 0.028(9) -0.050(8)
C21 0.183(12) 0.087(5) 0.103(7) -0.006(5) -0.031(8) -0.057(9)
C22 0.188(11) 0.072(5) 0.225(13) 0.005(7) 0.107(9) 0.036(6)
C20' 0.23(2) 0.082(8) 0.143(14) -0.044(9) 0.056(16) -0.020(14)
C21' 0.108(12) 0.122(13) 0.53(5) -0.04(2) 0.09(2) -0.057(10)
C22' 0.46(6) 0.054(12) 0.104(16) 0.017(11) -0.02(3) 0.05(2)
C23 0.100(8) 0.143(11) 0.088(9) -0.048(8) 0.068(8) -0.037(9)
C24 0.161(14) 0.075(8) 0.053(6) 0.010(6) 0.042(8) 0.012(10)
C25 0.085(7) 0.111(12) 0.080(9) -0.016(8) 0.017(7) 0.021(7)
C26 0.120(11) 0.075(7) 0.094(8) -0.007(5) 0.041(8) 0.007(6)
C27 0.104(8) 0.140(13) 0.094(10) -0.017(9) 0.038(7) 0.036(8)
C23' 0.15(2) 0.094(12) 0.081(12) -0.031(9) 0.089(15) -0.048(13)
C24' 0.109(13) 0.12(2) 0.053(11) -0.008(13) 0.011(10) 0.032(14)
C25' 0.15(2) 0.071(11) 0.084(17) -0.015(9) 0.074(18) -0.022(15)
C26' 0.140(17) 0.117(18) 0.068(10) 0.001(13) 0.046(14) 0.078(16)
C27' 0.158(19) 0.15(2) 0.065(11) -0.024(12) 0.030(12) -0.007(18)

loop_
_geom_bond_atom_site_label_1
_geom_bond_atom_site_label_2
_geom_bond_distance
_geom_bond_site_symmetry_2
_geom_bond_publ_flag
Mg1 N1 2.089(3) . ?
Mg1 N2 2.103(3) . ?
Mg1 N3 2.191(2) . ?
Mg1 C27' 2.44(2) . ?
Mg1 C24 2.442(15) . ?
Mg1 C23' 2.444(17) . ?
Mg1 C26' 2.47(2) . ?
Mg1 C24' 2.477(19) . ?
Mg1 C25' 2.494(19) . ?
Mg1 C23 2.523(12) . ?
Mg1 C25 2.541(14) . ?
Mg1 C27 2.665(16) . ?
N1 C1 1.318(4) . ?
N1 C6 1.502(4) . ?
C1 C3 1.401(4) . ?
C1 C2 1.526(4) . ?
C3 C4 1.403(4) . ?
C4 N2 1.323(4) . ?
C4 C5 1.534(4) . ?
N2 C10 1.503(4) . ?
C6 C9 1.525(5) . ?
C6 C8 1.529(5) . ?
C6 C7 1.532(5) . ?
C10 C13 1.520(5) . ?
C10 C12 1.527(5) . ?
C10 C11 1.534(4) . ?
N3 C14 1.334(3) . ?
N3 C18 1.337(3) . ?
C14 C15 1.363(4) . ?
C15 C16 1.380(4) . ?
C16 C17 1.376(4) . ?
C16 C19 1.520(4) . ?
C17 C18 1.360(4) . ?
C19 C22' 1.38(3) . ?
C19 C21 1.419(9) . ?
C19 C20' 1.514(15) . ?
C19 C20 1.52(2) . ?
C19 C22 1.589(9) . ?
C19 C21' 1.702(16) . ?
C23 C27 1.435(12) . ?
C23 C24 1.435(12) . ?
C24 C25 1.435(12) . ?
C25 C26 1.435(12) . ?
C26 C27 1.435(12) . ?
C23' C27' 1.299(18) . ?
C23' C24' 1.299(18) . ?
C24' C25' 1.299(18) . ?
C25' C26' 1.299(18) . ?
C26' C27' 1.299(18) . ?
